data_1100517
loop_
_publ_author_name
'Aurich, Hans G\"unter'
'Soeberdt, Michael'
'Harms, Klaus'

_publ_section_title
;
 Formation of enantiopure \b-amino alcohols with a
 3-oxa-2,7-diazabicyclo[3.3.0]octane framework
;
_journal_coden_ASTM TETRAB
_journal_issue 5
_journal_name_full Tetrahedron
_journal_page_first 1249
_journal_page_last 1270
_journal_paper_doi 10.1016/s0040-4020(98)01117-x
_journal_volume 55
_journal_year 1999
_chemical_formula_sum 'C22 H26 N2 O2'
_space_group_IT_number 19
_symmetry_cell_setting orthorhombic
_symmetry_Int_Tables_number 19
_symmetry_space_group_name_Hall 'P 2ac 2ab'
_symmetry_space_group_name_H-M 'P 21 21 21'
_cell_angle_alpha 90
_cell_angle_beta 90
_cell_angle_gamma 90
_cell_formula_units_Z 4
_cell_length_a 7.515(1)
_cell_length_b 13.748(1)
_cell_length_c 18.678(1)
_cod_database_code 1100517

loop_
_symmetry_equiv_pos_site_id
_symmetry_equiv_pos_as_xyz
1 x,y,z
2 1/2-x,-y,1/2+z
3 1/2+x,1/2-y,-z
4 -x,1/2+y,1/2-z

loop_
_atom_site_label
_atom_site_type_symbol
_atom_site_fract_x
_atom_site_fract_y
_atom_site_fract_z
C1 C 1.3289(3) 0.27095(14) 0.36555(10)
N1 N 1.3193(2) 0.25811(12) 0.28712(8)
O1 O 1.3709(2) 0.35260(11) 0.25979(8)
C2 C 1.5104(4) 0.38783(19) 0.30495(13)
C3 C 1.4592(3) 0.35585(16) 0.38033(11)
C4 C 1.3457(3) 0.42861(15) 0.42196(12)
N2 N 1.2041(2) 0.36978(12) 0.45484(9)
C5 C 1.1498(3) 0.30124(13) 0.39759(10)
C6 C 1.0420(3) 0.21538(14) 0.42643(10)
O2 O 0.8652(2) 0.24793(11) 0.43974(8)
C7 C 1.0414(3) 0.12779(14) 0.37714(10)
C8 C 0.9450(3) 0.12880(18) 0.31350(12)
C9 C 0.9359(4) 0.0463(2) 0.27100(13)
C10 C 1.0259(4) -0.0371(2) 0.29000(15)
C11 C 1.1260(4) -0.03839(18) 0.35206(14)
C12 C 1.1317(3) 0.04355(15) 0.39523(12)
C13 C 1.4496(3) 0.18493(16) 0.26326(11)
C14 C 1.4647(3) 0.18033(15) 0.18280(11)
C15 C 1.6247(4) 0.20294(15) 0.15021(12)
C16 C 1.6430(4) 0.19598(17) 0.07601(13)
C17 C 1.5023(4) 0.16707(17) 0.03521(13)
C18 C 1.3426(4) 0.1458(2) 0.06674(14)
C19 C 1.3237(4) 0.15220(19) 0.14120(13)
C20 C 1.0613(3) 0.43034(17) 0.48493(12)
C21 C 1.1160(3) 0.47667(16) 0.55370(12)
C22 C 1.1001(4) 0.56851(19) 0.57040(15)
H1 H 1.37180 0.21120 0.38840
H2 H 1.51880 0.45810 0.30220
H3 H 1.62390 0.35990 0.29110
H4 H 1.56300 0.33460 0.40800
H5 H 1.41590 0.46120 0.45830
H6 H 1.29570 0.47720 0.39010
H7 H 1.07980 0.33600 0.36140
H8 H 1.09430 0.19550 0.47220
H9 H 0.814(4) 0.207(2) 0.4672(15)
H10 H 0.88640 0.18520 0.29940
H11 H 0.86840 0.04720 0.22930
H12 H 1.01930 -0.09220 0.26120
H13 H 1.18930 -0.09390 0.36480
H14 H 1.19760 0.04190 0.43730
H15 H 1.41440 0.12160 0.28120
H16 H 1.56510 0.20040 0.28340
H17 H 1.72080 0.22290 0.17790
H18 H 1.75110 0.21100 0.05450
H19 H 1.51480 0.16180 -0.01420
H20 H 1.24640 0.12700 0.03870
H21 H 1.21520 0.13730 0.16240
H22 H 0.95680 0.39040 0.49310
H23 H 1.02980 0.48060 0.45080
H24 H 1.16640 0.43620 0.58810
H25 H 1.05050 0.61190 0.53780
H26 H 1.13840 0.59050 0.61490

loop_
_atom_type_symbol
_atom_type_radius_bond
C 0.68
H 0.23
N 0.68
O 0.68
